data_1548391
loop_
_publ_author_name
'Zhang, Zhi-Qian'
'Qu, Jun-Teng'
'Zhang, Shu'
'Miao, Qiu-Ping'
'Wu, Yi-Xian'

_publ_section_title
;
 Ethylene/propylene copolymerization catalyzed by half-titanocenes
 containing monodentate anionic nitrogen ligands: effect of ligands on
 catalytic behaviour and structure of copolymers
;
_journal_issue 1
_journal_name_full 'Polymer Chemistry'
_journal_page_first 48
_journal_paper_doi 10.1039/C7PY01807J
_journal_volume 9
_journal_year 2018
_chemical_formula_moiety 'C14 H14 Cl2 N2 O Ti'
_chemical_formula_sum 'C14 H14 Cl2 N2 O Ti'
_chemical_formula_weight 345.07
_space_group_crystal_system monoclinic
_space_group_IT_number 14
_space_group_name_Hall '-P 2ybc'
_space_group_name_H-M_alt 'P 1 21/c 1'
_symmetry_space_group_name_Hall '-P 2ybc'
_symmetry_space_group_name_H-M 'P 1 21/c 1'
_atom_sites_solution_hydrogens geom
_atom_sites_solution_primary direct
_atom_sites_solution_secondary difmap
_audit_creation_date 2017-04-26
_audit_creation_method
;
  Olex2 1.1
  (compiled 2011.02.15 svn.r1672, GUI svn.r3494)
;
_audit_update_record
;
2017-08-01 deposited with the CCDC.
2017-11-27 downloaded from the CCDC.
;
_cell_angle_alpha 90.00
_cell_angle_beta 105.618(6)
_cell_angle_gamma 90.00
_cell_formula_units_Z 8
_cell_length_a 15.3461(11)
_cell_length_b 9.6856(4)
_cell_length_c 20.5438(11)
_cell_measurement_reflns_used 4086
_cell_measurement_temperature 106.1
_cell_measurement_theta_max 29.1454
_cell_measurement_theta_min 2.9548
_cell_volume 2940.8(3)
_computing_cell_refinement
;
CrysAlisPro, Agilent Technologies,
Version 1.171.35.11 (release 16-05-2011 CrysAlis171 .NET)
(compiled May 16 2011,17:55:39)
;
_computing_data_collection
;
CrysAlisPro, Agilent Technologies,
Version 1.171.35.11 (release 16-05-2011 CrysAlis171 .NET)
(compiled May 16 2011,17:55:39)
;
_computing_data_reduction
;
CrysAlisPro, Agilent Technologies,
Version 1.171.35.11 (release 16-05-2011 CrysAlis171 .NET)
(compiled May 16 2011,17:55:39)
;
_computing_molecular_graphics
;
O. V. Dolomanov, L. J. Bourhis, R. J. Gildea, J. A. K. Howard and H. Puschmann,
OLEX2: a complete structure solution, refinement and analysis program.
J. Appl. Cryst. (2009). 42, 339-341.
;
_computing_publication_material
;
O. V. Dolomanov, L. J. Bourhis, R. J. Gildea, J. A. K. Howard and H. Puschmann,
OLEX2: a complete structure solution, refinement and analysis program.
J. Appl. Cryst. (2009). 42, 339-341.
;
_computing_structure_refinement 'SHELXL-97 (Sheldrick, 1997)'
_computing_structure_solution 'A short history of SHELX (Sheldrick, 2007)/Bruker'
_diffrn_ambient_temperature 106.1
_diffrn_detector_area_resol_mean 16.0971
_diffrn_measured_fraction_theta_full 0.998
_diffrn_measured_fraction_theta_max 0.998
_diffrn_measurement_details
;
#__ type_ start__ end____ width___ exp.time_
  1 omega   20.00   45.00   1.0000   15.0000
omega____ theta____ kappa____ phi______ frames
    -      -16.0609    0.0000    0.0000 25

#__ type_ start__ end____ width___ exp.time_
  2 omega  -75.00  -47.00   1.0000   15.0000
omega____ theta____ kappa____ phi______ frames
    -      -16.0609  167.0000 -168.0000 28

#__ type_ start__ end____ width___ exp.time_
  3 omega  -63.00   -9.00   1.0000   15.0000
omega____ theta____ kappa____ phi______ frames
    -      -16.0609  -77.0000   90.0000 54

#__ type_ start__ end____ width___ exp.time_
  4 omega  -48.00  -20.00   1.0000   15.0000
omega____ theta____ kappa____ phi______ frames
    -       21.1390  -37.0000 -180.0000 28

#__ type_ start__ end____ width___ exp.time_
  5 omega  -48.00   48.00   1.0000   15.0000
omega____ theta____ kappa____ phi______ frames
    -       21.1390  -77.0000 -180.0000 96

#__ type_ start__ end____ width___ exp.time_
  6 omega  -41.00   45.00   1.0000   15.0000
omega____ theta____ kappa____ phi______ frames
    -       21.1390  -77.0000  -60.0000 86
;
_diffrn_measurement_device_type 'Xcalibur, Eos, Gemini'
_diffrn_measurement_method '\w scans'
_diffrn_orient_matrix_UB_11 0.0198573000
_diffrn_orient_matrix_UB_12 -0.0047607000
_diffrn_orient_matrix_UB_13 0.0353677000
_diffrn_orient_matrix_UB_21 0.0249537000
_diffrn_orient_matrix_UB_22 0.0611420000
_diffrn_orient_matrix_UB_23 -0.0010454000
_diffrn_orient_matrix_UB_31 -0.0358455000
_diffrn_orient_matrix_UB_32 0.0399840000
_diffrn_orient_matrix_UB_33 0.0058673000
_diffrn_radiation_monochromator graphite
_diffrn_radiation_type 'Mo K\a'
_diffrn_radiation_wavelength 0.7107
_diffrn_reflns_av_R_equivalents 0.0387
_diffrn_reflns_av_unetI/netI 0.0467
_diffrn_reflns_limit_h_max 14
_diffrn_reflns_limit_h_min -18
_diffrn_reflns_limit_k_max 10
_diffrn_reflns_limit_k_min -11
_diffrn_reflns_limit_l_max 25
_diffrn_reflns_limit_l_min -25
_diffrn_reflns_number 15847
_diffrn_reflns_theta_full 26.00
_diffrn_reflns_theta_max 26.00
_diffrn_reflns_theta_min 2.96
_diffrn_source 'Enhance (Mo) X-ray Source'
_exptl_absorpt_coefficient_mu 0.941
_exptl_absorpt_correction_T_max 1.00000
_exptl_absorpt_correction_T_min 0.83247
_exptl_absorpt_correction_type multi-scan
_exptl_absorpt_process_details
;
CrysAlisPro, Agilent Technologies,
Version 1.171.35.11 (release 16-05-2011 CrysAlis171 .NET)
(compiled May 16 2011,17:55:39)
Empirical absorption correction using spherical harmonics,
 implemented in SCALE3 ABSPACK scaling algorithm.
;
_exptl_crystal_colour yellow
_exptl_crystal_density_diffrn 1.559
_exptl_crystal_density_method 'not measured'
_exptl_crystal_description block
_exptl_crystal_F_000 1408
_exptl_crystal_size_max 0.55
_exptl_crystal_size_mid 0.23
_exptl_crystal_size_min 0.14
_refine_diff_density_max 1.794
_refine_diff_density_min -0.660
_refine_diff_density_rms 0.132
_refine_ls_extinction_method none
_refine_ls_goodness_of_fit_ref 1.204
_refine_ls_hydrogen_treatment mixed
_refine_ls_matrix_type full
_refine_ls_number_parameters 361
_refine_ls_number_reflns 5755
_refine_ls_number_restraints 12
_refine_ls_restrained_S_all 1.207
_refine_ls_R_factor_all 0.0986
_refine_ls_R_factor_gt 0.0870
_refine_ls_shift/su_max 0.001
_refine_ls_shift/su_mean 0.000
_refine_ls_structure_factor_coef Fsqd
_refine_ls_weighting_details 'calc w=1/[\s^2^(Fo^2^)+(0.0282P)^2^+32.8410P] where P=(Fo^2^+2Fc^2^)/3'
_refine_ls_weighting_scheme calc
_refine_ls_wR_factor_gt 0.1932
_refine_ls_wR_factor_ref 0.1983
_reflns_number_gt 4906
_reflns_number_total 5755
_reflns_threshold_expression >2sigma(I)
_cod_data_source_file c7py01807j2.cif
_cod_data_source_block exp_4920
_cod_depositor_comments 'Adding full bibliography for 1548391--1548393.cif.'
_cod_database_code 1548391
_reflns_odcompleteness_completeness 99.72
_reflns_odcompleteness_iscentric 1
_reflns_odcompleteness_theta 26.32

loop_
_space_group_symop_id
_space_group_symop_operation_xyz
1 'x, y, z'
2 '-x, y+1/2, -z+1/2'
3 '-x, -y, -z'
4 'x, -y-1/2, z-1/2'

loop_
_atom_site_label
_atom_site_type_symbol
_atom_site_fract_x
_atom_site_fract_y
_atom_site_fract_z
_atom_site_U_iso_or_equiv
_atom_site_adp_type
_atom_site_occupancy
_atom_site_symmetry_multiplicity
_atom_site_calc_flag
_atom_site_refinement_flags
Ti2 Ti 0.28720(7) -0.22707(12) -0.06894(6) 0.0158(3) Uani 1 1 d .
Cl3 Cl 0.27015(12) -0.40358(18) -0.14514(9) 0.0276(4) Uani 1 1 d .
N3 N 0.2770(4) -0.0755(6) -0.1252(3) 0.0235(12) Uani 1 1 d U
N4 N 0.2617(4) 0.1311(6) -0.1878(3) 0.0203(12) Uani 1 1 d .
O2 O 0.3950(3) 0.0790(5) -0.1170(2) 0.0245(10) Uani 1 1 d .
C24 C 0.1088(5) 0.0272(8) -0.2140(4) 0.0273(16) Uani 1 1 d .
H24 H 0.1285 -0.0382 -0.1801 0.033 Uiso 1 1 calc R
C21 C 0.4101(5) 0.2098(8) -0.1472(4) 0.0300(16) Uani 1 1 d .
H21A H 0.4601 0.2023 -0.1675 0.036 Uiso 1 1 calc R
H21B H 0.4235 0.2823 -0.1133 0.036 Uiso 1 1 calc R
C23 C 0.1689(4) 0.1254(7) -0.2261(3) 0.0210(14) Uani 1 1 d .
C22 C 0.3225(4) 0.2408(7) -0.2007(3) 0.0209(14) Uani 1 1 d .
H22A H 0.2998 0.3320 -0.1946 0.025 Uiso 1 1 calc R
H22B H 0.3304 0.2336 -0.2458 0.025 Uiso 1 1 calc R
C17 C 0.3764(5) -0.3586(8) 0.0218(4) 0.0327(18) Uani 1 1 d .
H17 H 0.3596 -0.4483 0.0291 0.039 Uiso 1 1 calc R
C27 C 0.0492(5) 0.2227(9) -0.3157(3) 0.0302(17) Uani 1 1 d .
H27 H 0.0295 0.2879 -0.3497 0.036 Uiso 1 1 calc R
C26 C -0.0109(5) 0.1249(9) -0.3038(4) 0.0329(17) Uani 1 1 d .
H26 H -0.0708 0.1250 -0.3298 0.039 Uiso 1 1 calc R
C25 C 0.0179(5) 0.0272(9) -0.2534(4) 0.0361(19) Uani 1 1 d .
H25 H -0.0224 -0.0382 -0.2455 0.043 Uiso 1 1 calc R
C20 C 0.3078(4) 0.0404(7) -0.1415(3) 0.0214(14) Uani 1 1 d .
C19 C 0.4391(4) -0.1744(9) -0.0173(4) 0.0319(18) Uani 1 1 d .
H19 H 0.4726 -0.1215 -0.0397 0.038 Uiso 1 1 calc R
C16 C 0.3513(5) -0.2388(8) 0.0496(3) 0.0262(16) Uani 1 1 d .
H16 H 0.3162 -0.2353 0.0800 0.031 Uiso 1 1 calc R
C18 C 0.4313(5) -0.3194(9) -0.0192(4) 0.0352(19) Uani 1 1 d .
H18 H 0.4582 -0.3788 -0.0437 0.042 Uiso 1 1 calc R
C28 C 0.1383(5) 0.2237(8) -0.2773(3) 0.0256(15) Uani 1 1 d .
H28 H 0.1781 0.2898 -0.2854 0.031 Uiso 1 1 calc R
C15 C 0.3876(5) -0.1245(7) 0.0242(3) 0.0251(15) Uani 1 1 d .
H15 H 0.3789 -0.0322 0.0334 0.030 Uiso 1 1 calc R
Ti1 Ti 0.20713(7) 0.24278(11) -0.45611(6) 0.0147(3) Uani 1 1 d .
Cl4 Cl 0.15157(10) -0.22500(18) -0.04139(8) 0.0242(4) Uani 1 1 d .
Cl2 Cl 0.22084(12) 0.44026(18) -0.39170(9) 0.0294(4) Uani 1 1 d .
N1 N 0.2309(4) 0.0955(7) -0.3935(3) 0.0236(13) Uani 1 1 d U
C6 C 0.2130(4) -0.0076(8) -0.3709(3) 0.0240(15) Uani 1 1 d .
N2 N 0.2704(4) -0.0949(6) -0.3252(3) 0.0225(12) Uani 1 1 d .
O1 O 0.1284(3) -0.0642(5) -0.3875(2) 0.0263(11) Uani 1 1 d .
C10 C 0.4158(5) 0.0128(7) -0.3251(4) 0.0265(15) Uani 1 1 d .
H10 H 0.3889 0.0588 -0.3652 0.032 Uiso 1 1 calc R
C11 C 0.5080(5) 0.0269(8) -0.2944(4) 0.0345(18) Uani 1 1 d .
H11 H 0.5428 0.0809 -0.3152 0.041 Uiso 1 1 calc R
C8 C 0.2210(5) -0.2090(8) -0.3038(3) 0.0263(15) Uani 1 1 d .
H8A H 0.2137 -0.1936 -0.2589 0.032 Uiso 1 1 calc R
H8B H 0.2510 -0.2969 -0.3048 0.032 Uiso 1 1 calc R
C14 C 0.4058(5) -0.1385(8) -0.2343(4) 0.0293(16) Uani 1 1 d .
H14 H 0.3725 -0.1965 -0.2140 0.035 Uiso 1 1 calc R
C9 C 0.3641(5) -0.0722(7) -0.2945(3) 0.0239(15) Uani 1 1 d .
C13 C 0.4984(5) -0.1176(9) -0.2039(4) 0.0351(18) Uani 1 1 d .
H13 H 0.5257 -0.1594 -0.1627 0.042 Uiso 1 1 calc R
C7 C 0.1298(5) -0.2017(8) -0.3583(4) 0.0304(17) Uani 1 1 d .
H7A H 0.1262 -0.2724 -0.3923 0.036 Uiso 1 1 calc R
H7B H 0.0798 -0.2135 -0.3383 0.036 Uiso 1 1 calc R
C12 C 0.5489(5) -0.0367(9) -0.2343(4) 0.0381(19) Uani 1 1 d .
H12 H 0.6105 -0.0248 -0.2144 0.046 Uiso 1 1 calc R
Cl1 Cl 0.33818(11) 0.24400(17) -0.49028(10) 0.0279(4) Uani 1 1 d .
C5 C 0.1352(5) 0.2149(9) -0.5726(4) 0.0327(18) Uani 1 1 d .
H5 H 0.1684 0.2027 -0.6040 0.039 Uiso 1 1 calc R
C3 C 0.0573(4) 0.3143(8) -0.5052(4) 0.0279(16) Uani 1 1 d .
H3 H 0.0302 0.3800 -0.4840 0.033 Uiso 1 1 calc R
C2 C 0.0564(4) 0.1711(7) -0.4956(3) 0.0224(14) Uani 1 1 d .
H2 H 0.0286 0.1249 -0.4670 0.027 Uiso 1 1 calc R
C1 C 0.1052(4) 0.1095(8) -0.5372(4) 0.0266(15) Uani 1 1 d .
H1 H 0.1156 0.0155 -0.5406 0.032 Uiso 1 1 calc R
C4 C 0.1070(5) 0.3414(9) -0.5529(4) 0.0339(19) Uani 1 1 d .
H4 H 0.1187 0.4279 -0.5683 0.041 Uiso 1 1 calc R

loop_
_atom_site_aniso_label
_atom_site_aniso_U_11
_atom_site_aniso_U_22
_atom_site_aniso_U_33
_atom_site_aniso_U_23
_atom_site_aniso_U_13
_atom_site_aniso_U_12
Ti2 0.0110(5) 0.0196(6) 0.0162(6) 0.0043(4) 0.0024(4) -0.0014(5)
Cl3 0.0296(9) 0.0221(8) 0.0316(9) -0.0013(7) 0.0092(7) 0.0014(7)
N3 0.014(2) 0.012(2) 0.047(3) 0.005(2) 0.013(2) -0.002(2)
N4 0.022(3) 0.018(3) 0.020(3) 0.001(2) 0.004(2) -0.001(2)
O2 0.019(2) 0.025(3) 0.028(2) 0.004(2) 0.0030(19) -0.003(2)
C24 0.026(4) 0.026(4) 0.027(4) 0.009(3) 0.002(3) 0.000(3)
C21 0.025(4) 0.024(4) 0.039(4) 0.006(3) 0.006(3) -0.004(3)
C23 0.019(3) 0.022(3) 0.023(3) -0.002(3) 0.008(3) 0.004(3)
C22 0.023(3) 0.020(3) 0.022(3) 0.002(3) 0.011(3) -0.002(3)
C17 0.039(4) 0.018(4) 0.030(4) 0.006(3) -0.012(3) -0.004(3)
C27 0.029(4) 0.042(4) 0.018(3) 0.002(3) 0.003(3) 0.007(3)
C26 0.023(4) 0.043(5) 0.030(4) 0.000(3) 0.002(3) 0.007(3)
C25 0.022(4) 0.046(5) 0.037(4) 0.006(4) 0.003(3) 0.004(4)
C20 0.018(3) 0.023(3) 0.023(3) -0.002(3) 0.005(3) 0.002(3)
C19 0.013(3) 0.045(5) 0.032(4) 0.016(3) -0.004(3) -0.010(3)
C16 0.019(3) 0.038(4) 0.015(3) 0.006(3) -0.005(3) -0.007(3)
C18 0.021(4) 0.050(5) 0.026(4) -0.009(4) -0.009(3) 0.017(4)
C28 0.022(3) 0.034(4) 0.021(3) 0.001(3) 0.007(3) 0.000(3)
C15 0.029(4) 0.015(3) 0.024(3) 0.003(3) -0.007(3) -0.002(3)
Ti1 0.0127(5) 0.0091(5) 0.0217(6) 0.0017(4) 0.0036(4) -0.0014(4)
Cl4 0.0151(7) 0.0316(9) 0.0275(8) -0.0025(7) 0.0085(6) -0.0057(7)
Cl2 0.0337(10) 0.0211(8) 0.0313(9) 0.0016(7) 0.0050(7) -0.0013(7)
N1 0.013(2) 0.037(3) 0.020(2) -0.010(2) 0.004(2) 0.000(2)
C6 0.016(3) 0.031(4) 0.023(3) -0.011(3) 0.002(3) 0.008(3)
N2 0.024(3) 0.021(3) 0.022(3) -0.001(2) 0.005(2) -0.001(2)
O1 0.023(2) 0.020(2) 0.034(3) 0.003(2) 0.006(2) -0.003(2)
C10 0.027(4) 0.024(4) 0.029(4) 0.000(3) 0.007(3) 0.000(3)
C11 0.023(4) 0.033(4) 0.045(5) -0.009(4) 0.005(3) -0.004(3)
C8 0.029(4) 0.024(4) 0.023(3) 0.002(3) 0.003(3) -0.007(3)
C14 0.033(4) 0.028(4) 0.027(4) -0.001(3) 0.006(3) 0.006(3)
C9 0.023(3) 0.022(4) 0.026(3) -0.006(3) 0.004(3) 0.005(3)
C13 0.037(4) 0.037(4) 0.027(4) -0.001(3) 0.003(3) 0.015(4)
C7 0.033(4) 0.022(4) 0.036(4) 0.011(3) 0.010(3) -0.006(3)
C12 0.029(4) 0.033(4) 0.045(5) -0.008(4) -0.003(4) 0.006(4)
Cl1 0.0216(8) 0.0210(9) 0.0458(11) 0.0036(7) 0.0171(8) -0.0022(7)
C5 0.029(4) 0.048(5) 0.021(4) 0.000(3) 0.008(3) -0.011(4)
C3 0.016(3) 0.026(4) 0.036(4) 0.004(3) -0.003(3) 0.005(3)
C2 0.014(3) 0.029(4) 0.023(3) 0.000(3) 0.004(3) -0.006(3)
C1 0.018(3) 0.027(4) 0.032(4) -0.004(3) 0.002(3) -0.004(3)
C4 0.021(4) 0.037(4) 0.034(4) 0.019(3) -0.008(3) -0.011(3)

loop_
_atom_type_symbol
_atom_type_description
_atom_type_scat_dispersion_real
_atom_type_scat_dispersion_imag
_atom_type_scat_source
C C 0.0033 0.0016 'International Tables Vol C Tables 4.2.6.8 and 6.1.1.4'
H H 0.0000 0.0000 'International Tables Vol C Tables 4.2.6.8 and 6.1.1.4'
Cl Cl 0.1484 0.1585 'International Tables Vol C Tables 4.2.6.8 and 6.1.1.4'
N N 0.0061 0.0033 'International Tables Vol C Tables 4.2.6.8 and 6.1.1.4'
O O 0.0106 0.0060 'International Tables Vol C Tables 4.2.6.8 and 6.1.1.4'
Ti Ti 0.2776 0.4457 'International Tables Vol C Tables 4.2.6.8 and 6.1.1.4'

loop_
_geom_angle_atom_site_label_1
_geom_angle_atom_site_label_2
_geom_angle_atom_site_label_3
_geom_angle
Cl3 Ti2 C17 94.1(2)
Cl3 Ti2 C19 112.9(2)
Cl3 Ti2 C16 127.4(2)
Cl3 Ti2 C18 86.2(2)
Cl3 Ti2 C15 144.07(19)
Cl3 Ti2 Cl4 103.35(8)
N3 Ti2 Cl3 101.0(2)
N3 Ti2 C17 148.6(3)
N3 Ti2 C19 91.0(2)
N3 Ti2 C16 128.5(3)
N3 Ti2 C18 119.0(3)
N3 Ti2 C15 95.8(2)
N3 Ti2 Cl4 102.55(17)
C17 Ti2 C16 34.2(3)
C19 Ti2 C17 57.7(3)
C19 Ti2 C16 57.2(3)
C19 Ti2 C18 34.9(3)
C18 Ti2 C17 34.4(3)
C18 Ti2 C16 56.9(3)
C15 Ti2 C17 57.9(2)
C15 Ti2 C19 34.8(3)
C15 Ti2 C16 34.7(2)
C15 Ti2 C18 57.9(3)
Cl4 Ti2 C17 100.4(2)
Cl4 Ti2 C19 138.0(2)
Cl4 Ti2 C16 84.28(18)
Cl4 Ti2 C18 134.8(2)
Cl4 Ti2 C15 103.6(2)
C20 N3 Ti2 150.8(5)
C23 N4 C22 120.7(5)
C20 N4 C23 128.2(6)
C20 N4 C22 110.9(5)
C20 O2 C21 109.7(5)
C23 C24 H24 120.0
C23 C24 C25 119.9(7)
C25 C24 H24 120.0
O2 C21 H21A 110.6
O2 C21 H21B 110.6
O2 C21 C22 105.6(5)
H21A C21 H21B 108.7
C22 C21 H21A 110.6
C22 C21 H21B 110.6
C24 C23 N4 122.5(6)
C24 C23 C28 119.5(6)
C28 C23 N4 118.0(6)
N4 C22 C21 101.9(5)
N4 C22 H22A 111.4
N4 C22 H22B 111.4
C21 C22 H22A 111.4
C21 C22 H22B 111.4
H22A C22 H22B 109.3
Ti2 C17 H17 120.3
C16 C17 Ti2 73.1(4)
C16 C17 H17 126.3
C16 C17 C18 107.4(7)
C18 C17 Ti2 72.1(4)
C18 C17 H17 126.3
C26 C27 H27 119.8
C28 C27 H27 119.8
C28 C27 C26 120.4(7)
C27 C26 H26 119.9
C25 C26 C27 120.2(7)
C25 C26 H26 119.9
C24 C25 H25 120.1
C26 C25 C24 119.7(8)
C26 C25 H25 120.1
N3 C20 N4 126.0(6)
N3 C20 O2 122.5(6)
N4 C20 O2 111.2(6)
Ti2 C19 H19 120.7
C18 C19 Ti2 72.8(4)
C18 C19 H19 126.1
C15 C19 Ti2 72.2(4)
C15 C19 H19 126.1
C15 C19 C18 107.7(7)
Ti2 C16 H16 122.3
C17 C16 Ti2 72.7(4)
C17 C16 H16 125.5
C17 C16 C15 108.9(7)
C15 C16 Ti2 71.2(4)
C15 C16 H16 125.5
Ti2 C18 H18 120.2
C17 C18 Ti2 73.4(4)
C17 C18 C19 108.4(7)
C17 C18 H18 125.8
C19 C18 Ti2 72.3(4)
C19 C18 H18 125.8
C23 C28 H28 119.9
C27 C28 C23 120.3(7)
C27 C28 H28 119.9
Ti2 C15 H15 118.5
C19 C15 Ti2 73.0(4)
C19 C15 C16 107.5(6)
C19 C15 H15 126.3
C16 C15 Ti2 74.2(4)
C16 C15 H15 126.3
Cl2 Ti1 C5 128.4(2)
Cl2 Ti1 C3 85.94(19)
Cl2 Ti1 C2 111.99(18)
Cl2 Ti1 C1 143.78(19)
Cl2 Ti1 C4 94.9(2)
N1 Ti1 Cl2 105.34(18)
N1 Ti1 Cl1 100.77(17)
N1 Ti1 C5 123.7(3)
N1 Ti1 C3 120.1(2)
N1 Ti1 C2 90.2(2)
N1 Ti1 C1 92.2(3)
N1 Ti1 C4 147.3(3)
Cl1 Ti1 Cl2 102.64(8)
Cl1 Ti1 C5 84.24(19)
Cl1 Ti1 C3 134.5(2)
Cl1 Ti1 C2 139.34(18)
Cl1 Ti1 C1 104.87(18)
Cl1 Ti1 C4 99.5(2)
C3 Ti1 C5 57.6(3)
C3 Ti1 C4 35.1(3)
C2 Ti1 C5 57.8(2)
C2 Ti1 C3 34.7(3)
C2 Ti1 C1 35.1(2)
C2 Ti1 C4 58.0(2)
C1 Ti1 C5 34.6(3)
C1 Ti1 C3 57.9(3)
C1 Ti1 C4 57.7(3)
C4 Ti1 C5 34.3(3)
C6 N1 Ti1 153.5(5)
N1 C6 N2 128.1(7)
N1 C6 O1 123.8(6)
O1 C6 N2 108.1(6)
C6 N2 C8 112.0(6)
C6 N2 C9 125.9(6)
C9 N2 C8 121.6(6)
C6 O1 C7 110.9(5)
C11 C10 H10 120.6
C11 C10 C9 118.9(7)
C9 C10 H10 120.6
C10 C11 H11 119.1
C12 C11 C10 121.8(8)
C12 C11 H11 119.1
N2 C8 H8A 111.6
N2 C8 H8B 111.6
N2 C8 C7 100.9(5)
H8A C8 H8B 109.4
C7 C8 H8A 111.6
C7 C8 H8B 111.6
C9 C14 H14 120.1
C9 C14 C13 119.8(7)
C13 C14 H14 120.1
C10 C9 N2 121.2(6)
C14 C9 N2 119.4(6)
C14 C9 C10 119.3(7)
C14 C13 H13 119.6
C12 C13 C14 120.7(7)
C12 C13 H13 119.6
O1 C7 C8 104.5(6)
O1 C7 H7A 110.9
O1 C7 H7B 110.9
C8 C7 H7A 110.9
C8 C7 H7B 110.9
H7A C7 H7B 108.9
C11 C12 H12 120.3
C13 C12 C11 119.4(7)
C13 C12 H12 120.3
Ti1 C5 H5 121.5
C1 C5 Ti1 71.8(4)
C1 C5 H5 125.7
C4 C5 Ti1 72.7(4)
C4 C5 H5 125.7
C4 C5 C1 108.6(7)
Ti1 C3 H3 120.7
C2 C3 Ti1 72.2(4)
C2 C3 H3 126.1
C2 C3 C4 107.9(7)
C4 C3 Ti1 72.9(4)
C4 C3 H3 126.1
Ti1 C2 H2 120.1
C3 C2 Ti1 73.1(4)
C3 C2 H2 126.1
C3 C2 C1 107.8(6)
C1 C2 Ti1 72.5(4)
C1 C2 H2 126.1
Ti1 C1 H1 119.8
C5 C1 Ti1 73.6(4)
C5 C1 C2 108.0(7)
C5 C1 H1 126.0
C2 C1 Ti1 72.4(4)
C2 C1 H1 126.0
Ti1 C4 H4 120.6
C5 C4 Ti1 73.0(4)
C5 C4 C3 107.7(7)
C5 C4 H4 126.1
C3 C4 Ti1 72.1(4)
C3 C4 H4 126.1

loop_
_geom_bond_atom_site_label_1
_geom_bond_atom_site_label_2
_geom_bond_distance
Ti2 Cl3 2.285(2)
Ti2 N3 1.849(6)
Ti2 C17 2.365(7)
Ti2 C19 2.343(7)
Ti2 C16 2.370(6)
Ti2 C18 2.349(7)
Ti2 C15 2.332(7)
Ti2 Cl4 2.2995(19)
N3 C20 1.296(9)
N4 C23 1.430(8)
N4 C22 1.484(8)
N4 C20 1.347(8)
O2 C21 1.456(8)
O2 C20 1.350(8)
C24 H24 0.9300
C24 C23 1.393(10)
C24 C25 1.411(10)
C21 H21A 0.9700
C21 H21B 0.9700
C21 C22 1.519(10)
C23 C28 1.403(10)
C22 H22A 0.9700
C22 H22B 0.9700
C17 H17 0.9300
C17 C16 1.393(11)
C17 C18 1.395(11)
C27 H27 0.9300
C27 C26 1.390(11)
C27 C28 1.382(10)
C26 H26 0.9300
C26 C25 1.386(11)
C25 H25 0.9300
C19 H19 0.9300
C19 C18 1.408(12)
C19 C15 1.397(11)
C16 H16 0.9300
C16 C15 1.401(10)
C18 H18 0.9300
C28 H28 0.9300
C15 H15 0.9300
Ti1 Cl2 2.303(2)
Ti1 N1 1.889(7)
Ti1 Cl1 2.302(2)
Ti1 C5 2.366(7)
Ti1 C3 2.352(7)
Ti1 C2 2.340(6)
Ti1 C1 2.342(7)
Ti1 C4 2.363(7)
N1 C6 1.165(9)
C6 N2 1.389(9)
C6 O1 1.365(8)
N2 C8 1.472(9)
N2 C9 1.423(9)
O1 C7 1.459(8)
C10 H10 0.9300
C10 C11 1.392(10)
C10 C9 1.404(10)
C11 H11 0.9300
C11 C12 1.372(11)
C8 H8A 0.9700
C8 H8B 0.9700
C8 C7 1.541(10)
C14 H14 0.9300
C14 C9 1.389(10)
C14 C13 1.405(11)
C13 H13 0.9300
C13 C12 1.365(12)
C7 H7A 0.9700
C7 H7B 0.9700
C12 H12 0.9300
C5 H5 0.9300
C5 C1 1.401(10)
C5 C4 1.395(12)
C3 H3 0.9300
C3 C2 1.401(10)
C3 C4 1.420(11)
C2 H2 0.9300
C2 C1 1.412(10)
C1 H1 0.9300
C4 H4 0.9300

loop_
_geom_torsion_atom_site_label_1
_geom_torsion_atom_site_label_2
_geom_torsion_atom_site_label_3
_geom_torsion_atom_site_label_4
_geom_torsion
Ti2 N3 C20 N4 -168.2(7)
Ti2 N3 C20 O2 17.8(14)
Ti2 C17 C16 C15 -62.3(5)
Ti2 C17 C18 C19 64.3(5)
Ti2 C19 C18 C17 -65.1(5)
Ti2 C19 C15 C16 66.8(5)
Ti2 C16 C15 C19 -66.0(5)
Cl3 Ti2 N3 C20 -127.0(10)
Cl3 Ti2 C17 C16 -167.6(4)
Cl3 Ti2 C17 C18 77.1(4)
Cl3 Ti2 C19 C18 -43.0(5)
Cl3 Ti2 C19 C15 -158.8(4)
Cl3 Ti2 C16 C17 15.6(5)
Cl3 Ti2 C16 C15 133.4(4)
Cl3 Ti2 C18 C17 -103.0(4)
Cl3 Ti2 C18 C19 140.9(5)
Cl3 Ti2 C15 C19 34.5(6)
Cl3 Ti2 C15 C16 -79.8(5)
N3 Ti2 C17 C16 73.4(7)
N3 Ti2 C17 C18 -41.9(8)
N3 Ti2 C19 C18 -145.4(5)
N3 Ti2 C19 C15 98.8(4)
N3 Ti2 C16 C17 -140.4(5)
N3 Ti2 C16 C15 -22.7(6)
N3 Ti2 C18 C17 156.6(4)
N3 Ti2 C18 C19 40.5(5)
N3 Ti2 C15 C19 -83.3(4)
N3 Ti2 C15 C16 162.3(4)
N4 C23 C28 C27 180.0(6)
O2 C21 C22 N4 7.8(7)
C24 C23 C28 C27 -0.3(10)
C21 O2 C20 N3 176.8(6)
C21 O2 C20 N4 2.1(8)
C23 N4 C22 C21 177.3(6)
C23 N4 C20 N3 4.2(11)
C23 N4 C20 O2 178.7(6)
C23 C24 C25 C26 0.0(12)
C22 N4 C23 C24 -177.7(6)
C22 N4 C23 C28 2.0(9)
C22 N4 C20 N3 -171.1(6)
C22 N4 C20 O2 3.5(7)
C17 Ti2 N3 C20 -9.7(13)
C17 Ti2 C19 C18 36.9(4)
C17 Ti2 C19 C15 -78.9(5)
C17 Ti2 C16 C15 117.7(6)
C17 Ti2 C18 C19 -116.1(7)
C17 Ti2 C15 C19 78.4(5)
C17 Ti2 C15 C16 -36.0(4)
C17 C16 C15 Ti2 63.3(5)
C17 C16 C15 C19 -2.7(7)
C27 C26 C25 C24 0.0(12)
C26 C27 C28 C23 0.3(11)
C25 C24 C23 N4 179.8(7)
C25 C24 C23 C28 0.1(11)
C20 N4 C23 C24 7.5(11)
C20 N4 C23 C28 -172.8(6)
C20 N4 C22 C21 -7.1(7)
C20 O2 C21 C22 -6.5(7)
C19 Ti2 N3 C20 -13.4(10)
C19 Ti2 C17 C16 77.8(5)
C19 Ti2 C17 C18 -37.5(5)
C19 Ti2 C16 C17 -79.6(5)
C19 Ti2 C16 C15 38.2(4)
C19 Ti2 C18 C17 116.1(7)
C19 Ti2 C15 C16 -114.4(6)
C16 Ti2 N3 C20 33.8(11)
C16 Ti2 C17 C18 -115.3(6)
C16 Ti2 C19 C18 77.7(5)
C16 Ti2 C19 C15 -38.0(4)
C16 Ti2 C18 C17 37.4(4)
C16 Ti2 C18 C19 -78.7(5)
C16 Ti2 C15 C19 114.4(6)
C16 C17 C18 Ti2 -65.1(5)
C16 C17 C18 C19 -0.7(8)
C18 Ti2 N3 C20 -35.3(11)
C18 Ti2 C17 C16 115.3(6)
C18 Ti2 C19 C15 -115.8(6)
C18 Ti2 C16 C17 -37.6(5)
C18 Ti2 C16 C15 80.1(5)
C18 Ti2 C15 C19 37.5(4)
C18 Ti2 C15 C16 -76.9(5)
C18 C17 C16 Ti2 64.4(5)
C18 C17 C16 C15 2.1(8)
C18 C19 C15 Ti2 -64.6(5)
C18 C19 C15 C16 2.2(8)
C28 C27 C26 C25 -0.1(12)
C15 Ti2 N3 C20 21.1(11)
C15 Ti2 C17 C16 36.4(4)
C15 Ti2 C17 C18 -78.8(5)
C15 Ti2 C19 C18 115.8(6)
C15 Ti2 C16 C17 -117.7(6)
C15 Ti2 C18 C17 78.8(5)
C15 Ti2 C18 C19 -37.3(4)
C15 C19 C18 Ti2 64.2(5)
C15 C19 C18 C17 -0.9(8)
Ti1 N1 C6 N2 165.4(8)
Ti1 N1 C6 O1 -13.3(16)
Ti1 C5 C1 C2 64.7(5)
Ti1 C5 C4 C3 -64.1(5)
Ti1 C3 C2 C1 -64.7(5)
Ti1 C3 C4 C5 64.7(5)
Ti1 C2 C1 C5 -65.5(5)
Cl4 Ti2 N3 C20 126.5(10)
Cl4 Ti2 C17 C16 -63.2(4)
Cl4 Ti2 C17 C18 -178.5(4)
Cl4 Ti2 C19 C18 104.5(5)
Cl4 Ti2 C19 C15 -11.3(6)
Cl4 Ti2 C16 C17 118.1(4)
Cl4 Ti2 C16 C15 -124.2(4)
Cl4 Ti2 C18 C17 2.1(6)
Cl4 Ti2 C18 C19 -114.0(5)
Cl4 Ti2 C15 C19 172.3(4)
Cl4 Ti2 C15 C16 57.9(4)
Cl2 Ti1 N1 C6 124.2(11)
Cl2 Ti1 C5 C1 -131.6(4)
Cl2 Ti1 C5 C4 -14.6(5)
Cl2 Ti1 C3 C2 -139.6(4)
Cl2 Ti1 C3 C4 104.6(5)
Cl2 Ti1 C2 C3 44.3(4)
Cl2 Ti1 C2 C1 159.8(4)
Cl2 Ti1 C1 C5 82.8(5)
Cl2 Ti1 C1 C2 -32.7(6)
Cl2 Ti1 C4 C5 168.6(4)
Cl2 Ti1 C4 C3 -75.7(4)
N1 Ti1 C5 C1 27.7(6)
N1 Ti1 C5 C4 144.7(4)
N1 Ti1 C3 C2 -34.2(5)
N1 Ti1 C3 C4 -150.0(5)
N1 Ti1 C2 C3 150.9(4)
N1 Ti1 C2 C1 -93.5(4)
N1 Ti1 C1 C5 -157.2(5)
N1 Ti1 C1 C2 87.3(4)
N1 Ti1 C4 C5 -62.7(7)
N1 Ti1 C4 C3 53.0(7)
N1 C6 N2 C8 174.8(7)
N1 C6 N2 C9 2.3(11)
N1 C6 O1 C7 172.3(7)
C6 N2 C8 C7 15.4(7)
C6 N2 C9 C10 -24.2(10)
C6 N2 C9 C14 157.8(6)
C6 O1 C7 C8 16.1(7)
N2 C6 O1 C7 -6.6(7)
N2 C8 C7 O1 -18.0(7)
O1 C6 N2 C8 -6.4(7)
O1 C6 N2 C9 -178.9(6)
C10 C11 C12 C13 0.8(12)
C11 C10 C9 N2 -177.4(6)
C11 C10 C9 C14 0.7(10)
C8 N2 C9 C10 164.0(6)
C8 N2 C9 C14 -14.1(9)
C14 C13 C12 C11 1.3(12)
C9 N2 C8 C7 -171.7(6)
C9 C10 C11 C12 -1.9(11)
C9 C14 C13 C12 -2.4(11)
C13 C14 C9 N2 179.5(6)
C13 C14 C9 C10 1.3(10)
Cl1 Ti1 N1 C6 -129.4(11)
Cl1 Ti1 C5 C1 126.9(4)
Cl1 Ti1 C5 C4 -116.2(4)
Cl1 Ti1 C3 C2 116.7(4)
Cl1 Ti1 C3 C4 0.8(6)
Cl1 Ti1 C2 C3 -102.1(5)
Cl1 Ti1 C2 C1 13.5(6)
Cl1 Ti1 C1 C5 -55.4(5)
Cl1 Ti1 C1 C2 -171.0(4)
Cl1 Ti1 C4 C5 64.9(4)
Cl1 Ti1 C4 C3 -179.4(4)
C5 Ti1 N1 C6 -39.2(12)
C5 Ti1 C3 C2 78.9(5)
C5 Ti1 C3 C4 -37.0(5)
C5 Ti1 C2 C3 -78.3(5)
C5 Ti1 C2 C1 37.3(4)
C5 Ti1 C1 C2 -115.5(6)
C5 Ti1 C4 C3 115.7(6)
C3 Ti1 N1 C6 29.9(12)
C3 Ti1 C5 C1 -79.2(5)
C3 Ti1 C5 C4 37.8(4)
C3 Ti1 C2 C1 115.6(6)
C3 Ti1 C1 C5 78.2(5)
C3 Ti1 C1 C2 -37.4(4)
C3 Ti1 C4 C5 -115.7(6)
C3 C2 C1 Ti1 65.0(5)
C3 C2 C1 C5 -0.5(8)
C2 Ti1 N1 C6 11.2(12)
C2 Ti1 C5 C1 -37.8(4)
C2 Ti1 C5 C4 79.2(5)
C2 Ti1 C3 C4 -115.9(7)
C2 Ti1 C1 C5 115.5(6)
C2 Ti1 C4 C5 -78.5(5)
C2 Ti1 C4 C3 37.2(4)
C2 C3 C4 Ti1 -64.2(5)
C2 C3 C4 C5 0.6(8)
C1 Ti1 N1 C6 -23.8(12)
C1 Ti1 C5 C4 117.0(6)
C1 Ti1 C3 C2 37.7(4)
C1 Ti1 C3 C4 -78.1(5)
C1 Ti1 C2 C3 -115.6(6)
C1 Ti1 C4 C5 -36.8(4)
C1 Ti1 C4 C3 78.9(5)
C1 C5 C4 Ti1 63.2(5)
C1 C5 C4 C3 -0.9(8)
C4 Ti1 N1 C6 -2.1(14)
C4 Ti1 C5 C1 -117.0(6)
C4 Ti1 C3 C2 115.9(7)
C4 Ti1 C2 C3 -37.5(5)
C4 Ti1 C2 C1 78.0(5)
C4 Ti1 C1 C5 36.5(5)
C4 Ti1 C1 C2 -79.0(5)
C4 C5 C1 Ti1 -63.9(5)
C4 C5 C1 C2 0.9(8)
C4 C3 C2 Ti1 64.6(5)
C4 C3 C2 C1 -0.1(8)
